data_7014166
loop_
_publ_author_name
'Mokuolu, Q. Folashade'
'Duckmanton, Paul A.'
'Hitchcock, Peter B.'
'Wilson, Claire'
'Blake, Alexander J.'
'Shukla, Lena'
'Love, Jason B.'

_publ_section_title
;
 Early-late, mixed-metal compounds supported by amidophosphine ligands.
;
_journal_issue 13
_journal_name_full 'Dalton transactions (Cambridge, England : 2003)'
_journal_page_first 1960
_journal_page_last 1970
_journal_paper_doi 10.1039/b402409e
_journal_year 2004
_chemical_formula_sum 'C57 H70 Cl7 N2 O P2 Rh Ti'
_chemical_formula_weight 1260.05
_chemical_name_systematic
;
?
;
_space_group_IT_number 2
_symmetry_cell_setting triclinic
_symmetry_space_group_name_Hall '-P 1'
_symmetry_space_group_name_H-M 'P -1'
_atom_sites_solution_hydrogens geom
_atom_sites_solution_primary direct
_atom_sites_solution_secondary 'difference Fourier'
_audit_creation_method SHELXL-97
_cell_angle_alpha 108.187(2)
_cell_angle_beta 108.333(2)
_cell_angle_gamma 104.021(2)
_cell_formula_units_Z 2
_cell_length_a 11.7085(11)
_cell_length_b 16.9770(15)
_cell_length_c 17.5902(16)
_cell_measurement_reflns_used 7172
_cell_measurement_temperature 150(2)
_cell_measurement_theta_max 28.6
_cell_measurement_theta_min 2.2
_cell_volume 2919.9(5)
_computing_cell_refinement 'Bruker SAINT version 6.02a (Bruker, 2000)'
_computing_data_collection 'Bruker SMART version 5.624 (Bruker, 2001)'
_computing_data_reduction 'Bruker SAINT; Bruker SHELXTL (Bruker, 1997)'
_computing_publication_material 'SHELXL-97; PLATON (Spek, 2002)'
_computing_structure_refinement 'SHELXL-97 (Sheldrick, 1997)'
_computing_structure_solution
;
SIR92 - A program for crystal structure solution. Altomare, A.; Cascarano,
G.;Giacovazzo, C.; Guagliardi, A. J. Appl. Crystallogr. 1993, 26, 343-350.
;
_diffrn_ambient_temperature 150(2)
_diffrn_measured_fraction_theta_full 0.944
_diffrn_measured_fraction_theta_max 0.853
_diffrn_measurement_device_type 'Bruker SMART1000 CCD area detector'
_diffrn_measurement_method omega
_diffrn_radiation_monochromator graphite
_diffrn_radiation_source 'fine-focus sealed tube'
_diffrn_radiation_type MoK\a
_diffrn_radiation_wavelength 0.71073
_diffrn_reflns_av_R_equivalents 0.028
_diffrn_reflns_av_sigmaI/netI 0.0488
_diffrn_reflns_limit_h_max 15
_diffrn_reflns_limit_h_min -15
_diffrn_reflns_limit_k_max 22
_diffrn_reflns_limit_k_min -22
_diffrn_reflns_limit_l_max 23
_diffrn_reflns_limit_l_min -22
_diffrn_reflns_number 24508
_diffrn_reflns_theta_full 27.50
_diffrn_reflns_theta_max 28.82
_diffrn_reflns_theta_min 1.86
_diffrn_standards_decay_% 0
_diffrn_standards_number 0
_exptl_absorpt_coefficient_mu 0.835
_exptl_absorpt_correction_T_max 1.00
_exptl_absorpt_correction_T_min 0.925
_exptl_absorpt_correction_type multi-scan
_exptl_absorpt_process_details 'Sadabs v2.03'
_exptl_crystal_colour orange
_exptl_crystal_density_diffrn 1.433
_exptl_crystal_density_meas 0
_exptl_crystal_density_method 'not measured'
_exptl_crystal_description column
_exptl_crystal_F_000 1300
_exptl_crystal_size_max 0.30
_exptl_crystal_size_mid 0.10
_exptl_crystal_size_min 0.06
_refine_diff_density_max 0.791
_refine_diff_density_min -0.697
_refine_diff_density_rms 0.084
_refine_ls_extinction_method none
_refine_ls_goodness_of_fit_ref 1.009
_refine_ls_hydrogen_treatment 'riding model'
_refine_ls_matrix_type full
_refine_ls_number_parameters 640
_refine_ls_number_reflns 13010
_refine_ls_number_restraints 0
_refine_ls_restrained_S_all 1.009
_refine_ls_R_factor_all 0.0669
_refine_ls_R_factor_gt 0.0411
_refine_ls_shift/su_max 0.001
_refine_ls_shift/su_mean 0.000
_refine_ls_structure_factor_coef Fsqd
_refine_ls_weighting_details 'calc w=1/[\s^2^(Fo^2^)+(0.0411P)^2^+4.0276P] where P=(Fo^2^+2Fc^2^)/3'
_refine_ls_weighting_scheme calc
_refine_ls_wR_factor_gt 0.0919
_refine_ls_wR_factor_ref 0.1045
_reflns_number_gt 9576
_reflns_number_total 13013
_reflns_threshold_expression >2sigma(I)
_cod_data_source_file b402409e.txt
_cod_data_source_block rhnpti
_cod_depositor_comments
;
The following automatic conversions were performed:
'_symmetry_cell_setting' value 'Triclinic' changed to 'triclinic'
according to '/home/saulius/struct/CIF-dictionaries/cif_core.dic'
dictionary named 'cif_core.dic' version 2.4.1 from 2010-06-29.

Automatic conversion script
Id: cif_fix_enum 1527 2010-12-29 10:47:43Z saulius 

The following automatic conversions were performed:

'_atom_sites_solution_hydrogens' value 'geometrically placed' was
changed to 'geom'.

Automatic conversion script
Id: cif_fix_values 6452 2018-10-05 10:23:21Z andrius 
;
_cod_original_cell_volume 2919.9(8)
_cod_original_sg_symbol_H-M P-1
_cod_database_code 7014166

loop_
_symmetry_equiv_pos_as_xyz
'x, y, z'
'-x, -y, -z'

loop_
_atom_site_label
_atom_site_type_symbol
_atom_site_fract_x
_atom_site_fract_y
_atom_site_fract_z
_atom_site_U_iso_or_equiv
_atom_site_adp_type
_atom_site_occupancy
_atom_site_symmetry_multiplicity
_atom_site_calc_flag
_atom_site_refinement_flags
_atom_site_disorder_assembly
_atom_site_disorder_group
Rh1 Rh -0.08496(2) -0.367429(16) 0.360917(15) 0.02029(7) Uani 1 1 d . . .
Ti1 Ti -0.09061(5) -0.17581(4) 0.83989(4) 0.02067(12) Uani 1 1 d . . .
P1 P -0.08439(8) -0.26373(5) 0.48396(5) 0.01968(16) Uani 1 1 d . . .
Cl1 Cl -0.15033(9) -0.11326(6) 0.94565(6) 0.03338(19) Uani 1 1 d . . .
O1 O -0.3219(3) -0.35948(19) 0.24724(17) 0.0441(7) Uani 1 1 d . . .
N1 N -0.2354(2) -0.26557(17) 0.73813(16) 0.0212(5) Uani 1 1 d . . .
C1 C -0.4606(3) -0.2696(3) 0.6562(2) 0.0335(8) Uani 1 1 d . . .
Cl2 Cl -0.02314(8) -0.06189(5) 0.80246(5) 0.02794(17) Uani 1 1 d . . .
N2 N 0.0492(2) -0.21128(16) 0.88092(16) 0.0194(5) Uani 1 1 d . . .
C2 C -0.5887(4) -0.2713(3) 0.6640(3) 0.0470(10) Uani 1 1 d . . .
H2A H -0.6439 -0.2624 0.6151 0.071 Uiso 1 1 calc R . .
H2B H -0.5696 -0.2233 0.7202 0.071 Uiso 1 1 calc R . .
H2C H -0.6341 -0.3292 0.6617 0.071 Uiso 1 1 calc R . .
Cl3 Cl 0.08551(8) -0.38462(5) 0.46205(5) 0.03115(18) Uani 1 1 d . . .
C3 C -0.4965(3) -0.3364(3) 0.5625(2) 0.0394(9) Uani 1 1 d . . .
H3A H -0.5524 -0.3211 0.5195 0.059 Uiso 1 1 calc R . .
H3B H -0.5429 -0.3970 0.5542 0.059 Uiso 1 1 calc R . .
H3C H -0.4173 -0.3338 0.5538 0.059 Uiso 1 1 calc R . .
C4 C -0.3916(4) -0.1746(3) 0.6670(3) 0.0391(9) Uani 1 1 d . . .
H4A H -0.4455 -0.1638 0.6192 0.059 Uiso 1 1 calc R . .
H4B H -0.3075 -0.1690 0.6649 0.059 Uiso 1 1 calc R . .
H4C H -0.3780 -0.1307 0.7240 0.059 Uiso 1 1 calc R . .
C5 C -0.3706(3) -0.2837(2) 0.7343(2) 0.0270(7) Uani 1 1 d . . .
H5A H -0.3561 -0.2314 0.7875 0.032 Uiso 1 1 calc R . .
C6 C -0.5078(4) -0.3452(3) 0.8059(3) 0.0527(12) Uani 1 1 d . . .
H6A H -0.5417 -0.3961 0.8185 0.079 Uiso 1 1 calc R . .
H6B H -0.5805 -0.3346 0.7701 0.079 Uiso 1 1 calc R . .
H6C H -0.4538 -0.2917 0.8615 0.079 Uiso 1 1 calc R . .
P2 P 0.07305(8) -0.53290(5) 0.76004(5) 0.02041(17) Uani 1 1 d . . .
C7 C -0.4252(3) -0.3662(3) 0.7548(2) 0.0339(8) Uani 1 1 d . . .
C8 C -0.5078(4) -0.4567(3) 0.6746(3) 0.0427(10) Uani 1 1 d . . .
H8A H -0.5363 -0.5026 0.6946 0.064 Uiso 1 1 calc R . .
H8B H -0.4559 -0.4732 0.6427 0.064 Uiso 1 1 calc R . .
H8C H -0.5840 -0.4521 0.6352 0.064 Uiso 1 1 calc R . .
C9 C -0.3120(3) -0.3749(3) 0.8204(2) 0.0361(8) Uani 1 1 d . . .
H9A H -0.3454 -0.4258 0.8331 0.054 Uiso 1 1 calc R . .
H9B H -0.2676 -0.3199 0.8753 0.054 Uiso 1 1 calc R . .
H9C H -0.2506 -0.3846 0.7949 0.054 Uiso 1 1 calc R . .
C10 C 0.2776(3) -0.0512(2) 0.9375(2) 0.0301(7) Uani 1 1 d . . .
H10A H 0.3650 -0.0197 0.9447 0.045 Uiso 1 1 calc R . .
H10B H 0.2411 -0.0075 0.9592 0.045 Uiso 1 1 calc R . .
H10C H 0.2219 -0.0901 0.8748 0.045 Uiso 1 1 calc R . .
C11 C 0.3695(3) -0.0410(2) 1.0875(2) 0.0369(8) Uani 1 1 d . . .
H11A H 0.4574 -0.0104 1.0949 0.055 Uiso 1 1 calc R . .
H11B H 0.3737 -0.0734 1.1251 0.055 Uiso 1 1 calc R . .
H11C H 0.3313 0.0032 1.1045 0.055 Uiso 1 1 calc R . .
C12 C 0.1439(4) -0.1351(3) 1.1278(2) 0.0385(9) Uani 1 1 d . . .
H12A H 0.1319 -0.1643 1.1663 0.058 Uiso 1 1 calc R . .
H12B H 0.0806 -0.1067 1.1168 0.058 Uiso 1 1 calc R . .
H12C H 0.2321 -0.0896 1.1563 0.058 Uiso 1 1 calc R . .
C13 C 0.2849(3) -0.1079(2) 0.9901(2) 0.0261(7) Uani 1 1 d . . .
C14 C 0.3587(3) -0.1675(2) 0.9622(2) 0.0308(7) Uani 1 1 d . . .
H14A H 0.4451 -0.1296 0.9730 0.046 Uiso 1 1 calc R . .
H14B H 0.3101 -0.2077 0.8992 0.046 Uiso 1 1 calc R . .
H14C H 0.3676 -0.2030 0.9967 0.046 Uiso 1 1 calc R . .
C16 C 0.1236(3) -0.2056(2) 1.0395(2) 0.0275(7) Uani 1 1 d . . .
C18 C 0.2140(4) -0.2555(2) 1.0600(2) 0.0351(8) Uani 1 1 d . . .
H18A H 0.1949 -0.2826 1.0985 0.053 Uiso 1 1 calc R . .
H18B H 0.3045 -0.2133 1.0897 0.053 Uiso 1 1 calc R . .
H18C H 0.2001 -0.3025 1.0048 0.053 Uiso 1 1 calc R . .
C17 C -0.0162(3) -0.2718(2) 1.0007(2) 0.0299(7) Uani 1 1 d . . .
H17A H -0.0254 -0.3001 1.0404 0.045 Uiso 1 1 calc R . .
H17B H -0.0373 -0.3179 0.9428 0.045 Uiso 1 1 calc R . .
H17C H -0.0756 -0.2399 0.9941 0.045 Uiso 1 1 calc R . .
C21 C 0.0897(3) -0.4225(2) 0.76202(19) 0.0209(6) Uani 1 1 d . . .
C19 C 0.0736(3) -0.27813(19) 0.82112(19) 0.0190(6) Uani 1 1 d . . .
C22 C 0.1207(3) -0.4018(2) 0.69830(19) 0.0209(6) Uani 1 1 d . . .
H22A H 0.1389 -0.4430 0.6576 0.025 Uiso 1 1 calc R . .
C24 C 0.1012(3) -0.2601(2) 0.75512(19) 0.0201(6) Uani 1 1 d . . .
H24A H 0.1040 -0.2050 0.7517 0.024 Uiso 1 1 calc R . .
C20 C 0.0657(3) -0.36048(19) 0.82295(19) 0.0197(6) Uani 1 1 d . . .
H20A H 0.0439 -0.3749 0.8659 0.024 Uiso 1 1 calc R . .
C23 C 0.1246(3) -0.3210(2) 0.6949(2) 0.0221(6) Uani 1 1 d . . .
H23A H 0.1436 -0.3073 0.6507 0.027 Uiso 1 1 calc R . .
C26 C 0.2986(3) -0.4305(2) 0.9202(2) 0.0288(7) Uani 1 1 d . . .
H26A H 0.3057 -0.3823 0.9031 0.035 Uiso 1 1 calc R . .
C25 C 0.1963(3) -0.5112(2) 0.8663(2) 0.0251(7) Uani 1 1 d . . .
C15 C 0.1430(3) -0.1576(2) 0.9771(2) 0.0228(6) Uani 1 1 d . . .
H15A H 0.1135 -0.1072 0.9957 0.027 Uiso 1 1 calc R . .
C27 C 0.3914(4) -0.4187(3) 0.9989(2) 0.0371(8) Uani 1 1 d . . .
H27A H 0.4604 -0.3622 1.0360 0.045 Uiso 1 1 calc R . .
C28 C 0.3842(4) -0.4884(3) 1.0237(2) 0.0406(9) Uani 1 1 d . . .
H28A H 0.4481 -0.4797 1.0779 0.049 Uiso 1 1 calc R . .
C29 C 0.2846(4) -0.5705(3) 0.9700(2) 0.0378(9) Uani 1 1 d . . .
H29A H 0.2801 -0.6189 0.9867 0.045 Uiso 1 1 calc R . .
C30 C 0.1911(4) -0.5824(2) 0.8915(2) 0.0318(8) Uani 1 1 d . . .
H30A H 0.1227 -0.6392 0.8542 0.038 Uiso 1 1 calc R . .
C31 C -0.0782(3) -0.5660(2) 0.7726(2) 0.0251(7) Uani 1 1 d . . .
C35 C -0.1950(4) -0.5657(3) 0.8637(3) 0.0405(9) Uani 1 1 d . . .
H35A H -0.1950 -0.5532 0.9202 0.049 Uiso 1 1 calc R . .
C32 C -0.1949(4) -0.6032(3) 0.6995(3) 0.0409(9) Uani 1 1 d . . .
H32A H -0.1963 -0.6171 0.6425 0.049 Uiso 1 1 calc R . .
C34 C -0.3113(4) -0.6034(3) 0.7894(3) 0.0451(10) Uani 1 1 d . . .
H34A H -0.3913 -0.6172 0.7948 0.054 Uiso 1 1 calc R . .
C33 C -0.3112(4) -0.6205(3) 0.7086(3) 0.0499(11) Uani 1 1 d . . .
H33A H -0.3912 -0.6446 0.6579 0.060 Uiso 1 1 calc R . .
C36 C -0.0783(4) -0.5463(2) 0.8559(2) 0.0340(8) Uani 1 1 d . . .
H36A H 0.0015 -0.5195 0.9072 0.041 Uiso 1 1 calc R . .
C37 C -0.2128(3) -0.3141(2) 0.66527(19) 0.0207(6) Uani 1 1 d . . .
C38 C -0.2299(3) -0.4044(2) 0.6407(2) 0.0247(7) Uani 1 1 d . . .
H38A H -0.2571 -0.4348 0.6729 0.030 Uiso 1 1 calc R . .
C39 C -0.2075(3) -0.4494(2) 0.5705(2) 0.0262(7) Uani 1 1 d . . .
H39A H -0.2211 -0.5110 0.5539 0.031 Uiso 1 1 calc R . .
C40 C -0.1657(3) -0.4063(2) 0.5238(2) 0.0242(7) Uani 1 1 d . . .
H40A H -0.1526 -0.4386 0.4746 0.029 Uiso 1 1 calc R . .
C41 C -0.1426(3) -0.31557(19) 0.54854(19) 0.0201(6) Uani 1 1 d . . .
C42 C -0.1676(3) -0.2704(2) 0.61900(19) 0.0205(6) Uani 1 1 d . . .
H42A H -0.1536 -0.2088 0.6357 0.025 Uiso 1 1 calc R . .
C44 C 0.1105(3) -0.1216(2) 0.6437(2) 0.0308(8) Uani 1 1 d . . .
H44A H 0.0452 -0.1239 0.6651 0.037 Uiso 1 1 calc R . .
C45 C 0.2374(4) -0.0615(2) 0.6992(2) 0.0384(9) Uani 1 1 d . . .
H45A H 0.2588 -0.0239 0.7586 0.046 Uiso 1 1 calc R . .
C46 C 0.3317(4) -0.0566(2) 0.6684(3) 0.0401(9) Uani 1 1 d . . .
H46A H 0.4188 -0.0168 0.7069 0.048 Uiso 1 1 calc R . .
C48 C 0.1744(3) -0.1706(2) 0.5265(2) 0.0286(7) Uani 1 1 d . . .
H48A H 0.1535 -0.2078 0.4671 0.034 Uiso 1 1 calc R . .
C47 C 0.3003(3) -0.1093(2) 0.5816(3) 0.0355(8) Uani 1 1 d . . .
H47A H 0.3649 -0.1036 0.5595 0.043 Uiso 1 1 calc R . .
C43 C 0.0784(3) -0.1783(2) 0.5575(2) 0.0226(6) Uani 1 1 d . . .
C52 C -0.3377(4) -0.1035(2) 0.4206(2) 0.0344(8) Uani 1 1 d . . .
H52A H -0.3910 -0.0718 0.4047 0.041 Uiso 1 1 calc R . .
C51 C -0.2097(4) -0.0733(2) 0.4333(2) 0.0328(8) Uani 1 1 d . . .
H51A H -0.1745 -0.0203 0.4271 0.039 Uiso 1 1 calc R . .
C49 C -0.1833(3) -0.1979(2) 0.46411(19) 0.0210(6) Uani 1 1 d . . .
C50 C -0.1328(3) -0.1200(2) 0.4551(2) 0.0281(7) Uani 1 1 d . . .
H50A H -0.0446 -0.0988 0.4641 0.034 Uiso 1 1 calc R . .
C53 C -0.3877(4) -0.1792(2) 0.4309(3) 0.0367(8) Uani 1 1 d . . .
H53A H -0.4749 -0.1988 0.4242 0.044 Uiso 1 1 calc R . .
C54 C -0.3119(3) -0.2273(2) 0.4510(2) 0.0314(8) Uani 1 1 d . . .
H54A H -0.3484 -0.2810 0.4559 0.038 Uiso 1 1 calc R . .
C55 C -0.2292(4) -0.3610(2) 0.2893(2) 0.0296(7) Uani 1 1 d . . .
C1S C -0.2706(5) -0.1810(4) 0.1930(4) 0.0744(15) Uani 1 1 d . . .
H1SA H -0.2043 -0.1279 0.2470 0.089 Uiso 1 1 calc R . .
H1SB H -0.2565 -0.2348 0.1977 0.089 Uiso 1 1 calc R . .
Cl1S Cl -0.2510(2) -0.17270(12) 0.10269(13) 0.1091(6) Uani 1 1 d . . .
Cl2S Cl -0.42465(12) -0.18811(9) 0.18673(9) 0.0718(4) Uani 1 1 d . . .
C2S C 0.2008(4) -0.0304(4) 0.3475(3) 0.0625(13) Uani 1 1 d . . .
H2SA H 0.1817 -0.0202 0.2932 0.075 Uiso 1 1 calc R . .
H2SB H 0.2078 0.0234 0.3949 0.075 Uiso 1 1 calc R . .
Cl3S Cl 0.34760(13) -0.04438(11) 0.37774(9) 0.0749(4) Uani 1 1 d . . .
Cl4S Cl 0.07297(14) -0.12281(15) 0.32868(10) 0.1023(6) Uani 1 1 d . . .

loop_
_atom_site_aniso_label
_atom_site_aniso_U_11
_atom_site_aniso_U_22
_atom_site_aniso_U_33
_atom_site_aniso_U_23
_atom_site_aniso_U_13
_atom_site_aniso_U_12
Rh1 0.02516(13) 0.01936(12) 0.01683(12) 0.00632(9) 0.00898(10) 0.01076(10)
Ti1 0.0226(3) 0.0211(3) 0.0195(3) 0.0068(2) 0.0099(2) 0.0110(2)
P1 0.0235(4) 0.0180(4) 0.0182(4) 0.0071(3) 0.0087(3) 0.0095(3)
Cl1 0.0375(5) 0.0369(5) 0.0296(4) 0.0089(4) 0.0190(4) 0.0205(4)
O1 0.0436(16) 0.0583(18) 0.0310(14) 0.0139(13) 0.0135(13) 0.0294(14)
N1 0.0191(13) 0.0225(13) 0.0217(13) 0.0092(11) 0.0090(10) 0.0071(11)
C1 0.0215(17) 0.047(2) 0.037(2) 0.0226(17) 0.0120(15) 0.0145(16)
Cl2 0.0349(4) 0.0213(4) 0.0270(4) 0.0092(3) 0.0125(3) 0.0116(3)
N2 0.0237(13) 0.0178(12) 0.0171(12) 0.0057(10) 0.0099(10) 0.0086(11)
C2 0.028(2) 0.068(3) 0.059(3) 0.036(2) 0.0209(19) 0.024(2)
Cl3 0.0371(5) 0.0313(4) 0.0247(4) 0.0088(3) 0.0100(3) 0.0203(4)
C3 0.0236(18) 0.055(2) 0.034(2) 0.0224(18) 0.0057(15) 0.0100(17)
C4 0.034(2) 0.046(2) 0.049(2) 0.0273(19) 0.0195(18) 0.0237(18)
C5 0.0196(16) 0.0363(18) 0.0271(17) 0.0141(15) 0.0115(13) 0.0106(14)
C6 0.041(2) 0.087(3) 0.056(3) 0.047(3) 0.032(2) 0.028(2)
P2 0.0267(4) 0.0178(4) 0.0178(4) 0.0066(3) 0.0107(3) 0.0094(3)
C7 0.0267(18) 0.043(2) 0.0352(19) 0.0214(17) 0.0159(15) 0.0079(16)
C8 0.0277(19) 0.046(2) 0.043(2) 0.0228(19) 0.0076(17) -0.0002(17)
C9 0.034(2) 0.043(2) 0.037(2) 0.0254(18) 0.0171(16) 0.0105(17)
C10 0.0260(18) 0.0242(17) 0.0342(19) 0.0075(14) 0.0139(15) 0.0049(14)
C11 0.0285(19) 0.0337(19) 0.0297(19) 0.0028(15) 0.0054(15) 0.0049(16)
C12 0.048(2) 0.042(2) 0.0234(18) 0.0091(16) 0.0175(17) 0.0172(18)
C13 0.0233(16) 0.0248(16) 0.0234(16) 0.0061(13) 0.0071(13) 0.0074(13)
C14 0.0247(17) 0.0311(18) 0.0310(18) 0.0083(15) 0.0098(14) 0.0103(15)
C16 0.0311(18) 0.0310(18) 0.0233(16) 0.0109(14) 0.0134(14) 0.0143(15)
C18 0.040(2) 0.041(2) 0.0303(19) 0.0185(16) 0.0140(16) 0.0212(17)
C17 0.0346(19) 0.0335(19) 0.0269(17) 0.0135(15) 0.0180(15) 0.0136(15)
C21 0.0221(16) 0.0192(15) 0.0199(15) 0.0071(12) 0.0085(12) 0.0077(12)
C19 0.0167(14) 0.0185(14) 0.0180(14) 0.0052(12) 0.0061(11) 0.0058(12)
C22 0.0229(16) 0.0203(15) 0.0171(14) 0.0039(12) 0.0094(12) 0.0081(13)
C24 0.0180(15) 0.0194(15) 0.0212(15) 0.0092(12) 0.0062(12) 0.0063(12)
C20 0.0227(15) 0.0204(15) 0.0175(14) 0.0082(12) 0.0106(12) 0.0071(12)
C23 0.0233(16) 0.0257(16) 0.0183(15) 0.0109(13) 0.0100(12) 0.0073(13)
C26 0.0269(17) 0.0310(18) 0.0298(18) 0.0113(15) 0.0137(14) 0.0129(15)
C25 0.0285(17) 0.0271(17) 0.0208(16) 0.0086(13) 0.0125(13) 0.0116(14)
C15 0.0243(16) 0.0197(15) 0.0207(15) 0.0054(12) 0.0083(13) 0.0082(13)
C27 0.0298(19) 0.041(2) 0.0324(19) 0.0058(16) 0.0114(16) 0.0153(17)
C28 0.036(2) 0.062(3) 0.0254(18) 0.0165(18) 0.0117(16) 0.026(2)
C29 0.044(2) 0.055(2) 0.035(2) 0.0284(19) 0.0235(18) 0.029(2)
C30 0.038(2) 0.0352(19) 0.0279(18) 0.0160(15) 0.0167(16) 0.0166(16)
C31 0.0318(18) 0.0218(16) 0.0301(17) 0.0145(14) 0.0179(14) 0.0126(14)
C35 0.047(2) 0.049(2) 0.050(2) 0.029(2) 0.035(2) 0.026(2)
C32 0.032(2) 0.046(2) 0.034(2) 0.0100(17) 0.0142(16) 0.0060(17)
C34 0.036(2) 0.041(2) 0.061(3) 0.018(2) 0.031(2) 0.0101(18)
C33 0.029(2) 0.055(3) 0.048(2) 0.012(2) 0.0137(18) 0.0038(19)
C36 0.040(2) 0.037(2) 0.0338(19) 0.0175(16) 0.0202(17) 0.0197(17)
C37 0.0182(15) 0.0207(15) 0.0202(15) 0.0071(12) 0.0067(12) 0.0067(12)
C38 0.0225(16) 0.0225(16) 0.0285(17) 0.0135(13) 0.0093(13) 0.0059(13)
C39 0.0272(17) 0.0147(15) 0.0315(18) 0.0072(13) 0.0098(14) 0.0063(13)
C40 0.0273(17) 0.0197(15) 0.0235(16) 0.0061(13) 0.0111(13) 0.0088(13)
C41 0.0188(15) 0.0207(15) 0.0186(15) 0.0077(12) 0.0061(12) 0.0070(12)
C42 0.0194(15) 0.0193(15) 0.0181(14) 0.0056(12) 0.0050(12) 0.0069(12)
C44 0.038(2) 0.0248(17) 0.0246(17) 0.0120(14) 0.0116(15) 0.0049(15)
C45 0.047(2) 0.0275(18) 0.0239(18) 0.0123(15) 0.0039(16) 0.0000(16)
C46 0.0292(19) 0.034(2) 0.045(2) 0.0241(18) -0.0004(17) 0.0044(16)
C48 0.0276(18) 0.0254(17) 0.0367(19) 0.0131(15) 0.0155(15) 0.0136(14)
C47 0.0273(19) 0.0301(19) 0.054(2) 0.0227(18) 0.0164(17) 0.0133(15)
C43 0.0253(16) 0.0199(15) 0.0228(16) 0.0107(13) 0.0075(13) 0.0103(13)
C52 0.037(2) 0.037(2) 0.037(2) 0.0193(16) 0.0134(16) 0.0241(17)
C51 0.039(2) 0.0288(18) 0.039(2) 0.0201(16) 0.0175(17) 0.0164(16)
C49 0.0251(16) 0.0196(15) 0.0173(14) 0.0055(12) 0.0084(12) 0.0109(13)
C50 0.0305(18) 0.0294(18) 0.0319(18) 0.0165(15) 0.0167(15) 0.0141(15)
C53 0.0262(18) 0.038(2) 0.048(2) 0.0221(18) 0.0123(16) 0.0140(16)
C54 0.0295(18) 0.0267(17) 0.0363(19) 0.0148(15) 0.0111(15) 0.0093(15)
C55 0.038(2) 0.0260(17) 0.0248(17) 0.0067(14) 0.0162(16) 0.0143(15)
C1S 0.061(3) 0.089(4) 0.078(4) 0.041(3) 0.026(3) 0.034(3)
Cl1S 0.1546(18) 0.0875(11) 0.1199(14) 0.0549(11) 0.0941(14) 0.0387(12)
Cl2S 0.0559(7) 0.0692(8) 0.0586(7) 0.0025(6) 0.0112(6) 0.0226(6)
C2S 0.057(3) 0.092(4) 0.037(2) 0.019(2) 0.020(2) 0.036(3)
Cl3S 0.0528(7) 0.1036(11) 0.0724(9) 0.0366(8) 0.0262(7) 0.0372(7)
Cl4S 0.0550(8) 0.1871(19) 0.0596(8) 0.0592(11) 0.0283(7) 0.0225(10)

loop_
_atom_type_symbol
_atom_type_description
_atom_type_scat_dispersion_real
_atom_type_scat_dispersion_imag
_atom_type_scat_source
C C 0.0033 0.0016 'International Tables Vol C Tables 4.2.6.8 and 6.1.1.4'
H H 0.0000 0.0000 'International Tables Vol C Tables 4.2.6.8 and 6.1.1.4'
N N 0.0061 0.0033 'International Tables Vol C Tables 4.2.6.8 and 6.1.1.4'
O O 0.0106 0.0060 'International Tables Vol C Tables 4.2.6.8 and 6.1.1.4'
P P 0.1023 0.0942 'International Tables Vol C Tables 4.2.6.8 and 6.1.1.4'
Cl Cl 0.1484 0.1585 'International Tables Vol C Tables 4.2.6.8 and 6.1.1.4'
Ti Ti 0.2776 0.4457 'International Tables Vol C Tables 4.2.6.8 and 6.1.1.4'
Rh Rh -1.1178 0.9187 'International Tables Vol C Tables 4.2.6.8 and 6.1.1.4'

loop_
_geom_angle_atom_site_label_1
_geom_angle_atom_site_label_2
_geom_angle_atom_site_label_3
_geom_angle
_geom_angle_site_symmetry_1
_geom_angle_site_symmetry_3
_geom_angle_publ_flag
C55 Rh1 P1 90.73(10) . . ?
C55 Rh1 P2 91.42(10) . 2_546 ?
P1 Rh1 P2 176.76(3) . 2_546 ?
C55 Rh1 Cl3 172.37(11) . . ?
P1 Rh1 Cl3 86.29(3) . . ?
P2 Rh1 Cl3 91.88(3) 2_546 . ?
N1 Ti1 N2 114.61(11) . . ?
N1 Ti1 Cl1 110.96(8) . . ?
N2 Ti1 Cl1 112.99(8) . . ?
N1 Ti1 Cl2 105.73(8) . . ?
N2 Ti1 Cl2 108.97(8) . . ?
Cl1 Ti1 Cl2 102.58(4) . . ?
C49 P1 C43 103.15(14) . . ?
C49 P1 C41 103.99(14) . . ?
C43 P1 C41 107.80(14) . . ?
C49 P1 Rh1 116.99(10) . . ?
C43 P1 Rh1 111.52(10) . . ?
C41 P1 Rh1 112.53(10) . . ?
C37 N1 C5 122.0(2) . . ?
C37 N1 Ti1 117.78(19) . . ?
C5 N1 Ti1 120.2(2) . . ?
C3 C1 C4 108.7(3) . . ?
C3 C1 C2 107.3(3) . . ?
C4 C1 C2 105.9(3) . . ?
C3 C1 C5 116.7(3) . . ?
C4 C1 C5 107.5(3) . . ?
C2 C1 C5 110.2(3) . . ?
C19 N2 C15 121.9(2) . . ?
C19 N2 Ti1 121.39(19) . . ?
C15 N2 Ti1 116.22(18) . . ?
N1 C5 C1 111.3(3) . . ?
N1 C5 C7 114.8(3) . . ?
C1 C5 C7 120.3(3) . . ?
C25 P2 C21 105.05(14) . . ?
C25 P2 C31 103.01(15) . . ?
C21 P2 C31 101.73(14) . . ?
C25 P2 Rh1 113.56(11) . 2_546 ?
C21 P2 Rh1 115.11(10) . 2_546 ?
C31 P2 Rh1 116.76(11) . 2_546 ?
C9 C7 C8 109.8(3) . . ?
C9 C7 C6 103.6(3) . . ?
C8 C7 C6 107.8(3) . . ?
C9 C7 C5 109.3(3) . . ?
C8 C7 C5 116.2(3) . . ?
C6 C7 C5 109.4(3) . . ?
C10 C13 C11 105.7(3) . . ?
C10 C13 C14 107.9(3) . . ?
C11 C13 C14 107.7(3) . . ?
C10 C13 C15 108.2(3) . . ?
C11 C13 C15 110.1(3) . . ?
C14 C13 C15 116.7(3) . . ?
C17 C16 C18 107.7(3) . . ?
C17 C16 C12 104.8(3) . . ?
C18 C16 C12 107.9(3) . . ?
C17 C16 C15 111.2(3) . . ?
C18 C16 C15 115.4(3) . . ?
C12 C16 C15 109.1(3) . . ?
C22 C21 C20 119.8(3) . . ?
C22 C21 P2 118.7(2) . . ?
C20 C21 P2 121.4(2) . . ?
C20 C19 C24 118.4(3) . . ?
C20 C19 N2 123.9(3) . . ?
C24 C19 N2 117.6(3) . . ?
C23 C22 C21 119.5(3) . . ?
C23 C24 C19 121.2(3) . . ?
C19 C20 C21 120.6(3) . . ?
C24 C23 C22 120.4(3) . . ?
C25 C26 C27 120.7(3) . . ?
C26 C25 C30 118.4(3) . . ?
C26 C25 P2 123.3(3) . . ?
C30 C25 P2 118.2(3) . . ?
N2 C15 C13 112.6(2) . . ?
N2 C15 C16 114.3(2) . . ?
C13 C15 C16 119.2(3) . . ?
C28 C27 C26 120.4(4) . . ?
C27 C28 C29 120.1(3) . . ?
C28 C29 C30 119.7(4) . . ?
C29 C30 C25 120.6(3) . . ?
C32 C31 C36 119.0(3) . . ?
C32 C31 P2 119.3(3) . . ?
C36 C31 P2 121.4(3) . . ?
C34 C35 C36 120.2(4) . . ?
C31 C32 C33 120.3(4) . . ?
C33 C34 C35 119.8(4) . . ?
C34 C33 C32 120.7(4) . . ?
C35 C36 C31 120.0(4) . . ?
C42 C37 C38 118.3(3) . . ?
C42 C37 N1 120.0(3) . . ?
C38 C37 N1 121.7(3) . . ?
C39 C38 C37 120.5(3) . . ?
C38 C39 C40 120.8(3) . . ?
C39 C40 C41 120.3(3) . . ?
C40 C41 C42 118.7(3) . . ?
C40 C41 P1 117.1(2) . . ?
C42 C41 P1 124.1(2) . . ?
C37 C42 C41 121.3(3) . . ?
C43 C44 C45 120.6(3) . . ?
C46 C45 C44 120.0(3) . . ?
C45 C46 C47 120.2(3) . . ?
C47 C48 C43 120.6(3) . . ?
C46 C47 C48 119.9(4) . . ?
C44 C43 C48 118.5(3) . . ?
C44 C43 P1 122.4(3) . . ?
C48 C43 P1 119.0(2) . . ?
C53 C52 C51 119.8(3) . . ?
C52 C51 C50 120.1(3) . . ?
C54 C49 C50 118.7(3) . . ?
C54 C49 P1 121.2(2) . . ?
C50 C49 P1 119.9(2) . . ?
C51 C50 C49 120.5(3) . . ?
C52 C53 C54 120.4(3) . . ?
C53 C54 C49 120.4(3) . . ?
O1 C55 Rh1 176.0(3) . . ?
Cl1S C1S Cl2S 112.3(3) . . ?
Cl3S C2S Cl4S 112.3(3) . . ?

loop_
_geom_bond_atom_site_label_1
_geom_bond_atom_site_label_2
_geom_bond_distance
_geom_bond_site_symmetry_2
_geom_bond_publ_flag
Rh1 C55 1.813(4) . ?
Rh1 P1 2.3218(8) . ?
Rh1 P2 2.3374(8) 2_546 ?
Rh1 Cl3 2.3678(8) . ?
Ti1 N1 1.881(3) . ?
Ti1 N2 1.889(3) . ?
Ti1 Cl1 2.2410(9) . ?
Ti1 Cl2 2.2760(10) . ?
P1 C49 1.825(3) . ?
P1 C43 1.830(3) . ?
P1 C41 1.830(3) . ?
O1 C55 1.116(4) . ?
N1 C37 1.432(4) . ?
N1 C5 1.513(4) . ?
C1 C3 1.532(5) . ?
C1 C4 1.538(5) . ?
C1 C2 1.543(5) . ?
C1 C5 1.573(5) . ?
N2 C19 1.441(4) . ?
N2 C15 1.510(4) . ?
C5 C7 1.589(5) . ?
C6 C7 1.544(5) . ?
P2 C25 1.825(3) . ?
P2 C21 1.826(3) . ?
P2 C31 1.829(3) . ?
P2 Rh1 2.3374(8) 2_546 ?
C7 C9 1.534(5) . ?
C7 C8 1.535(5) . ?
C10 C13 1.527(5) . ?
C11 C13 1.543(4) . ?
C12 C16 1.539(5) . ?
C13 C14 1.546(4) . ?
C13 C15 1.578(4) . ?
C16 C17 1.529(5) . ?
C16 C18 1.534(5) . ?
C16 C15 1.594(4) . ?
C21 C22 1.397(4) . ?
C21 C20 1.401(4) . ?
C19 C20 1.390(4) . ?
C19 C24 1.398(4) . ?
C22 C23 1.382(4) . ?
C24 C23 1.379(4) . ?
C26 C25 1.375(5) . ?
C26 C27 1.383(5) . ?
C25 C30 1.406(5) . ?
C27 C28 1.375(6) . ?
C28 C29 1.376(6) . ?
C29 C30 1.384(5) . ?
C31 C32 1.375(5) . ?
C31 C36 1.398(5) . ?
C35 C34 1.381(6) . ?
C35 C36 1.386(5) . ?
C32 C33 1.392(5) . ?
C34 C33 1.359(6) . ?
C37 C42 1.396(4) . ?
C37 C38 1.400(4) . ?
C38 C39 1.374(5) . ?
C39 C40 1.381(4) . ?
C40 C41 1.393(4) . ?
C41 C42 1.398(4) . ?
C44 C43 1.387(4) . ?
C44 C45 1.390(5) . ?
C45 C46 1.371(6) . ?
C46 C47 1.379(6) . ?
C48 C47 1.387(5) . ?
C48 C43 1.391(4) . ?
C52 C53 1.369(5) . ?
C52 C51 1.379(5) . ?
C51 C50 1.382(5) . ?
C49 C54 1.385(5) . ?
C49 C50 1.389(4) . ?
C53 C54 1.384(5) . ?
C1S Cl1S 1.717(6) . ?
C1S Cl2S 1.744(5) . ?
C2S Cl3S 1.731(5) . ?
C2S Cl4S 1.743(6) . ?
